data_7239249
loop_
_publ_author_name
'Shankar, Krapa'
'Das, Babulal'
'Baruah, Jubaraj B.'

_publ_section_title
;
 Organic cations controlling the nuclearity of copper(ii)
 2,5-pyridinedicarboxylates
;
_journal_issue 48
_journal_name_full 'RSC Advances'
_journal_page_first 26220
_journal_paper_doi 10.1039/c3ra44008g
_journal_volume 3
_journal_year 2013
_chemical_formula_sum 'C20 H32 Cu N4 O14'
_chemical_formula_weight 616.04
_space_group_IT_number 2
_space_group_name_Hall '-P 1'
_space_group_name_H-M_alt 'P -1'
_symmetry_cell_setting triclinic
_symmetry_space_group_name_H-M 'P -1'
_atom_sites_solution_hydrogens geom
_atom_sites_solution_primary direct
_atom_sites_solution_secondary difmap
_audit_creation_method SHELXL-97
_cell_angle_alpha 113.147(11)
_cell_angle_beta 90.103(11)
_cell_angle_gamma 105.573(13)
_cell_formula_units_Z 2
_cell_length_a 9.0129(15)
_cell_length_b 12.6761(17)
_cell_length_c 13.0543(12)
_cell_measurement_temperature 296(2)
_cell_volume 1311.3(3)
_computing_cell_refinement 'Bruker SMART'
_computing_data_collection 'Bruker SMART'
_computing_data_reduction 'Bruker SAINT'
_computing_molecular_graphics 'Bruker SHELXTL'
_computing_publication_material 'Bruker SHELXTL'
_computing_structure_refinement 'SHELXL-97 (Sheldrick, 1997)'
_computing_structure_solution 'SHELXS-97 (Sheldrick, 1990)'
_diffrn_ambient_temperature 296(2)
_diffrn_measured_fraction_theta_full 0.997
_diffrn_measured_fraction_theta_max 0.997
_diffrn_measurement_device_type 'CCD area detector'
_diffrn_measurement_method 'phi and omega scans'
_diffrn_radiation_monochromator graphite
_diffrn_radiation_source 'fine-focus sealed tube'
_diffrn_radiation_type MoK\a
_diffrn_radiation_wavelength 0.71073
_diffrn_reflns_av_R_equivalents 0.0469
_diffrn_reflns_av_sigmaI/netI 0.0809
_diffrn_reflns_limit_h_max 10
_diffrn_reflns_limit_h_min -10
_diffrn_reflns_limit_k_max 15
_diffrn_reflns_limit_k_min -13
_diffrn_reflns_limit_l_max 15
_diffrn_reflns_limit_l_min -15
_diffrn_reflns_number 8200
_diffrn_reflns_theta_full 25.00
_diffrn_reflns_theta_max 25.00
_diffrn_reflns_theta_min 2.97
_exptl_absorpt_coefficient_mu 0.910
_exptl_absorpt_correction_type none
_exptl_crystal_colour blue
_exptl_crystal_density_diffrn 1.560
_exptl_crystal_density_method 'not measured'
_exptl_crystal_description plates
_exptl_crystal_F_000 642
_exptl_crystal_size_max 0.30
_exptl_crystal_size_mid 0.22
_exptl_crystal_size_min 0.14
_refine_diff_density_max 0.780
_refine_diff_density_min -0.800
_refine_diff_density_rms 0.094
_refine_ls_extinction_method none
_refine_ls_goodness_of_fit_ref 1.058
_refine_ls_hydrogen_treatment mixed
_refine_ls_matrix_type full
_refine_ls_number_parameters 408
_refine_ls_number_reflns 4592
_refine_ls_number_restraints 6
_refine_ls_restrained_S_all 1.056
_refine_ls_R_factor_all 0.1014
_refine_ls_R_factor_gt 0.0687
_refine_ls_shift/su_max 0.003
_refine_ls_shift/su_mean 0.000
_refine_ls_structure_factor_coef Fsqd
_refine_ls_weighting_details 'calc w=1/[\s^2^(Fo^2^)+(0.1034P)^2^+0.0200P] where P=(Fo^2^+2Fc^2^)/3'
_refine_ls_weighting_scheme calc
_refine_ls_wR_factor_gt 0.1635
_refine_ls_wR_factor_ref 0.2020
_reflns_number_gt 3259
_reflns_number_total 4592
_reflns_threshold_expression >2sigma(I)
_cod_data_source_file c3ra44008g.txt
_cod_data_source_block 25pdccudabco1
_cod_depositor_comments
;
The following automatic conversions were performed:

data item '_symmetry_cell_setting' value 'Triclinic' was changed to
'triclinic' in accordance with the
/home/saulius/struct/COD-crude-data/automatic-downloads/DataCite-retrospective/RSC/depositions/lib/dictionaries/cif_core.dic
dictionary named 'cif_core.dic' version 2.4.2 last updated on
2011-04-26.

Automatic conversion script
Id: cif_fix_values 6909 2019-04-08 15:41:33Z antanas 
;
_cod_original_sg_symbol_H-M P-1
_cod_database_code 7239249

loop_
_symmetry_equiv_pos_as_xyz
'x, y, z'
'-x, -y, -z'

loop_
_atom_site_label
_atom_site_type_symbol
_atom_site_fract_x
_atom_site_fract_y
_atom_site_fract_z
_atom_site_U_iso_or_equiv
_atom_site_adp_type
_atom_site_occupancy
_atom_site_symmetry_multiplicity
_atom_site_calc_flag
_atom_site_refinement_flags
Cu0A Cu 0.62281(7) 0.76305(6) 0.98750(5) 0.0405(3) Uani 1 1 d .
O5 O 0.5659(4) 0.6863(3) 0.8260(3) 0.0423(9) Uani 1 1 d .
O1 O 0.6869(4) 0.8588(3) 1.1466(3) 0.0472(9) Uani 1 1 d .
N2 N 0.4526(5) 0.8325(3) 0.9828(3) 0.0331(9) Uani 1 1 d .
O3 O 1.0211(5) 0.5129(4) 0.7397(3) 0.0715(13) Uani 1 1 d .
O6 O 0.4005(4) 0.6685(3) 0.6902(3) 0.0490(10) Uani 1 1 d .
N1 N 0.8142(5) 0.7175(4) 0.9956(3) 0.0371(10) Uani 1 1 d .
O4 O 1.2021(5) 0.5222(4) 0.8577(3) 0.0620(11) Uani 1 1 d .
O2 O 0.8556(4) 0.8876(3) 1.2877(3) 0.0517(10) Uani 1 1 d .
O7 O 0.3062(5) 1.0652(3) 1.2506(3) 0.0554(11) Uani 1 1 d .
O9 O 0.4563(5) 0.6006(4) 1.0142(3) 0.0512(10) Uani 1 1 d D
O8 O 0.1211(5) 1.0726(4) 1.1455(3) 0.0769(15) Uani 1 1 d .
O10 O 0.2760(6) 0.5793(5) 0.3629(4) 0.0674(12) Uani 1 1 d .
O11 O 0.2445(6) 0.7451(5) 0.5680(4) 0.0770(15) Uani 1 1 d D
N3 N 0.7606(5) 0.7749(4) 0.5779(3) 0.0414(10) Uani 1 1 d D
O12 O 0.5921(9) 0.3043(6) 0.7637(5) 0.112(2) Uani 1 1 d D
O14 O 0.6841(10) 1.0265(6) 0.4245(5) 0.1042(19) Uani 1 1 d D
C2 C 0.8840(6) 0.7638(4) 1.1020(4) 0.0365(11) Uani 1 1 d .
N4 N 0.8267(6) 0.6273(4) 0.4070(4) 0.0528(13) Uani 1 1 d .
C12 C 0.2796(6) 0.9502(4) 1.0576(4) 0.0354(11) Uani 1 1 d .
C6 C 0.8771(6) 0.6472(4) 0.9128(4) 0.0389(12) Uani 1 1 d .
H6 H 0.8295 0.6156 0.8395 0.047 Uiso 1 1 calc R
C9 C 0.3811(6) 0.7949(4) 0.8793(4) 0.0328(11) Uani 1 1 d .
C5 C 1.0116(6) 0.6196(4) 0.9325(4) 0.0395(12) Uani 1 1 d .
C1 C 0.8038(6) 0.8433(4) 1.1871(4) 0.0376(12) Uani 1 1 d .
C14 C 0.2279(6) 1.0355(4) 1.1567(4) 0.0413(12) Uani 1 1 d .
O13 O 0.6581(11) 0.0890(6) 0.6512(5) 0.121(2) Uani 1 1 d D
C13 C 0.4032(6) 0.9081(4) 1.0692(4) 0.0353(11) Uani 1 1 d .
H13 H 0.4537 0.9340 1.1407 0.042 Uiso 1 1 calc R
C8 C 0.4544(6) 0.7096(4) 0.7897(4) 0.0351(11) Uani 1 1 d .
C10 C 0.2583(6) 0.8310(4) 0.8590(4) 0.0371(12) Uani 1 1 d .
H10 H 0.2111 0.8035 0.7862 0.045 Uiso 1 1 calc R
C16 C 0.8374(8) 0.5916(5) 0.5022(5) 0.0574(16) Uani 1 1 d .
H16A H 0.9426 0.5915 0.5176 0.069 Uiso 1 1 calc R
H16B H 0.7688 0.5113 0.4829 0.069 Uiso 1 1 calc R
C3 C 1.0158(6) 0.7388(5) 1.1279(4) 0.0400(12) Uani 1 1 d .
H3 H 1.0602 0.7700 1.2019 0.048 Uiso 1 1 calc R
C4 C 1.0797(6) 0.6680(5) 1.0435(4) 0.0426(13) Uani 1 1 d .
H4 H 1.1693 0.6517 1.0599 0.051 Uiso 1 1 calc R
C15 C 0.7913(8) 0.6802(5) 0.6050(5) 0.0600(17) Uani 1 1 d .
H15A H 0.6990 0.6392 0.6279 0.072 Uiso 1 1 calc R
H15B H 0.8742 0.7151 0.6666 0.072 Uiso 1 1 calc R
C11 C 0.2049(6) 0.9096(4) 0.9488(4) 0.0397(12) Uani 1 1 d .
H11 H 0.1211 0.9348 0.9368 0.048 Uiso 1 1 calc R
C20 C 0.9367(7) 0.7481(5) 0.4345(5) 0.0575(16) Uani 1 1 d .
H20A H 0.9280 0.7720 0.3732 0.069 Uiso 1 1 calc R
H20B H 1.0423 0.7462 0.4452 0.069 Uiso 1 1 calc R
C7 C 1.0843(6) 0.5455(5) 0.8361(5) 0.0504(14) Uani 1 1 d .
C19 C 0.8992(8) 0.8367(6) 0.5401(5) 0.0641(17) Uani 1 1 d .
H19A H 0.9867 0.8708 0.5981 0.077 Uiso 1 1 calc R
H19B H 0.8790 0.9015 0.5258 0.077 Uiso 1 1 calc R
C18 C 0.6284(8) 0.7225(6) 0.4891(5) 0.0654(18) Uani 1 1 d .
H18A H 0.6070 0.7852 0.4719 0.078 Uiso 1 1 calc R
H18B H 0.5366 0.6844 0.5145 0.078 Uiso 1 1 calc R
C17 C 0.6673(7) 0.6303(6) 0.3844(5) 0.0603(17) Uani 1 1 d .
H17A H 0.5942 0.5518 0.3657 0.072 Uiso 1 1 calc R
H17B H 0.6604 0.6520 0.3215 0.072 Uiso 1 1 calc R
H4N H 0.856(7) 0.566(5) 0.342(5) 0.068(18) Uiso 1 1 d .
H3N H 0.742(8) 0.841(4) 0.640(4) 0.10(2) Uiso 1 1 d D
H9OB H 0.365(4) 0.567(5) 0.963(4) 0.064(19) Uiso 1 1 d D
H12C H 0.637(16) 0.352(10) 0.724(10) 0.27(7) Uiso 1 1 d D
H12D H 0.605(5) 0.225(2) 0.733(3) 0.030(13) Uiso 1 1 d D
H10D H 0.284(9) 0.653(7) 0.433(7) 0.10(3) Uiso 1 1 d .
H10C H 0.175(11) 0.549(8) 0.332(7) 0.13(4) Uiso 1 1 d .
H11C H 0.307(8) 0.725(6) 0.612(5) 0.11(3) Uiso 1 1 d D
H13C H 0.719(13) 0.073(12) 0.589(7) 0.22(6) Uiso 1 1 d D
H13D H 0.706(16) 0.052(11) 0.688(10) 0.24(6) Uiso 1 1 d D
H11D H 0.291(10) 0.825(4) 0.574(8) 0.15(4) Uiso 1 1 d D
H14C H 0.757(14) 0.991(13) 0.382(10) 0.26(7) Uiso 1 1 d D
H14D H 0.598(9) 0.956(7) 0.394(10) 0.20(6) Uiso 1 1 d D
H9OA H 0.416(10) 0.609(8) 1.084(4) 0.16(4) Uiso 1 1 d D

loop_
_atom_site_aniso_label
_atom_site_aniso_U_11
_atom_site_aniso_U_22
_atom_site_aniso_U_33
_atom_site_aniso_U_23
_atom_site_aniso_U_13
_atom_site_aniso_U_12
Cu0A 0.0355(4) 0.0607(5) 0.0316(4) 0.0163(3) 0.0131(3) 0.0277(3)
O5 0.0303(19) 0.070(2) 0.0334(18) 0.0183(17) 0.0119(15) 0.0295(18)
O1 0.035(2) 0.073(2) 0.0363(19) 0.0156(18) 0.0092(17) 0.029(2)
N2 0.029(2) 0.046(2) 0.029(2) 0.0159(18) 0.0114(18) 0.018(2)
O3 0.056(3) 0.097(3) 0.039(2) -0.003(2) 0.013(2) 0.035(3)
O6 0.047(2) 0.070(2) 0.0306(19) 0.0142(18) 0.0134(17) 0.029(2)
N1 0.035(2) 0.049(2) 0.030(2) 0.0150(19) 0.0144(18) 0.020(2)
O4 0.043(2) 0.073(3) 0.072(3) 0.023(2) 0.026(2) 0.032(2)
O2 0.049(2) 0.077(3) 0.0309(19) 0.0122(18) 0.0109(17) 0.036(2)
O7 0.067(3) 0.073(3) 0.035(2) 0.0148(19) 0.014(2) 0.046(2)
O9 0.047(3) 0.065(3) 0.051(2) 0.028(2) 0.020(2) 0.026(2)
O8 0.065(3) 0.100(3) 0.056(3) -0.002(2) -0.002(2) 0.061(3)
O10 0.057(3) 0.085(3) 0.054(3) 0.021(3) 0.013(2) 0.022(3)
O11 0.082(4) 0.107(4) 0.054(3) 0.028(3) 0.004(3) 0.055(3)
N3 0.040(3) 0.050(3) 0.037(2) 0.016(2) 0.016(2) 0.020(2)
O12 0.156(6) 0.114(5) 0.092(4) 0.057(4) 0.060(4) 0.059(5)
O14 0.125(6) 0.111(5) 0.089(4) 0.035(4) 0.062(4) 0.063(5)
C2 0.035(3) 0.046(3) 0.032(3) 0.019(2) 0.014(2) 0.013(2)
N4 0.062(3) 0.065(3) 0.039(3) 0.015(2) 0.022(2) 0.038(3)
C12 0.026(3) 0.051(3) 0.035(3) 0.019(2) 0.013(2) 0.017(2)
C6 0.037(3) 0.046(3) 0.030(3) 0.012(2) 0.016(2) 0.014(3)
C9 0.029(3) 0.044(3) 0.033(2) 0.022(2) 0.013(2) 0.012(2)
C5 0.035(3) 0.043(3) 0.044(3) 0.019(2) 0.020(2) 0.014(2)
C1 0.034(3) 0.051(3) 0.034(3) 0.018(2) 0.013(2) 0.021(3)
C14 0.039(3) 0.043(3) 0.044(3) 0.014(2) 0.014(3) 0.022(3)
O13 0.198(8) 0.136(5) 0.074(4) 0.056(4) 0.039(5) 0.097(6)
C13 0.035(3) 0.046(3) 0.029(2) 0.016(2) 0.011(2) 0.018(2)
C8 0.030(3) 0.045(3) 0.032(3) 0.015(2) 0.018(2) 0.014(2)
C10 0.034(3) 0.050(3) 0.030(2) 0.015(2) 0.009(2) 0.018(2)
C16 0.080(5) 0.060(4) 0.053(3) 0.032(3) 0.033(3) 0.039(4)
C3 0.031(3) 0.058(3) 0.034(3) 0.020(2) 0.011(2) 0.017(3)
C4 0.036(3) 0.062(3) 0.036(3) 0.016(3) 0.010(2) 0.030(3)
C15 0.080(5) 0.072(4) 0.043(3) 0.025(3) 0.029(3) 0.046(4)
C11 0.034(3) 0.051(3) 0.041(3) 0.022(2) 0.011(2) 0.020(3)
C20 0.049(4) 0.079(4) 0.062(4) 0.037(3) 0.027(3) 0.034(4)
C7 0.032(3) 0.050(3) 0.059(4) 0.010(3) 0.024(3) 0.015(3)
C19 0.054(4) 0.061(4) 0.069(4) 0.022(3) 0.021(3) 0.011(3)
C18 0.053(4) 0.081(4) 0.049(3) 0.004(3) 0.010(3) 0.034(4)
C17 0.052(4) 0.080(4) 0.043(3) 0.013(3) 0.008(3) 0.031(4)

loop_
_atom_type_symbol
_atom_type_description
_atom_type_scat_dispersion_real
_atom_type_scat_dispersion_imag
_atom_type_scat_source
C C 0.0033 0.0016 'International Tables Vol C Tables 4.2.6.8 and 6.1.1.4'
H H 0.0000 0.0000 'International Tables Vol C Tables 4.2.6.8 and 6.1.1.4'
N N 0.0061 0.0033 'International Tables Vol C Tables 4.2.6.8 and 6.1.1.4'
O O 0.0106 0.0060 'International Tables Vol C Tables 4.2.6.8 and 6.1.1.4'
Cu Cu 0.3201 1.2651 'International Tables Vol C Tables 4.2.6.8 and 6.1.1.4'

loop_
_geom_angle_atom_site_label_1
_geom_angle_atom_site_label_2
_geom_angle_atom_site_label_3
_geom_angle
O1 Cu0A O5 172.76(15)
O1 Cu0A N2 93.97(14)
O5 Cu0A N2 82.83(14)
O1 Cu0A N1 83.13(15)
O5 Cu0A N1 99.10(14)
N2 Cu0A N1 171.36(16)
O1 Cu0A O9 93.93(16)
O5 Cu0A O9 92.70(15)
N2 Cu0A O9 92.42(15)
N1 Cu0A O9 95.90(15)
C8 O5 Cu0A 115.8(3)
C1 O1 Cu0A 115.4(3)
C13 N2 C9 119.0(4)
C13 N2 Cu0A 127.4(3)
C9 N2 Cu0A 113.6(3)
C6 N1 C2 118.7(4)
C6 N1 Cu0A 129.2(3)
C2 N1 Cu0A 112.1(3)
Cu0A O9 H9OB 110(3)
Cu0A O9 H9OA 122(6)
H9OB O9 H9OA 102(7)
H10D O10 H10C 108(7)
H11C O11 H11D 111(7)
C15 N3 C18 109.8(5)
C15 N3 C19 110.7(5)
C18 N3 C19 109.6(5)
C15 N3 H3N 116(4)
C18 N3 H3N 109(4)
C19 N3 H3N 102(4)
H12C O12 H12D 114(9)
H14C O14 H14D 96(10)
N1 C2 C3 122.0(5)
N1 C2 C1 113.6(4)
C3 C2 C1 124.5(4)
C17 N4 C20 109.1(4)
C17 N4 C16 110.3(5)
C20 N4 C16 110.0(5)
C17 N4 H4N 111(3)
C20 N4 H4N 110(4)
C16 N4 H4N 106(3)
C13 C12 C11 117.3(4)
C13 C12 C14 121.6(4)
C11 C12 C14 121.1(4)
N1 C6 C5 122.5(4)
N1 C6 H6 118.8
C5 C6 H6 118.8
N2 C9 C10 122.3(4)
N2 C9 C8 112.1(4)
C10 C9 C8 125.6(4)
C4 C5 C6 117.3(4)
C4 C5 C7 121.7(5)
C6 C5 C7 120.9(5)
O2 C1 O1 125.8(4)
O2 C1 C2 118.9(4)
O1 C1 C2 115.2(4)
O8 C14 O7 124.4(5)
O8 C14 C12 121.0(5)
O7 C14 C12 114.5(4)
H13C O13 H13D 94(10)
N2 C13 C12 123.2(4)
N2 C13 H13 118.4
C12 C13 H13 118.4
O6 C8 O5 125.2(4)
O6 C8 C9 119.0(4)
O5 C8 C9 115.7(4)
C9 C10 C11 119.2(4)
C9 C10 H10 120.4
C11 C10 H10 120.4
N4 C16 C15 108.9(4)
N4 C16 H16A 109.9
C15 C16 H16A 109.9
N4 C16 H16B 109.9
C15 C16 H16B 109.9
H16A C16 H16B 108.3
C4 C3 C2 119.1(4)
C4 C3 H3 120.4
C2 C3 H3 120.4
C3 C4 C5 120.4(4)
C3 C4 H4 119.8
C5 C4 H4 119.8
N3 C15 C16 109.1(4)
N3 C15 H15A 109.9
C16 C15 H15A 109.9
N3 C15 H15B 109.9
C16 C15 H15B 109.9
H15A C15 H15B 108.3
C10 C11 C12 119.0(4)
C10 C11 H11 120.5
C12 C11 H11 120.5
N4 C20 C19 109.0(5)
N4 C20 H20A 109.9
C19 C20 H20A 109.9
N4 C20 H20B 109.9
C19 C20 H20B 109.9
H20A C20 H20B 108.3
O4 C7 O3 124.2(5)
O4 C7 C5 118.6(5)
O3 C7 C5 117.1(5)
N3 C19 C20 109.3(5)
N3 C19 H19A 109.8
C20 C19 H19A 109.8
N3 C19 H19B 109.8
C20 C19 H19B 109.8
H19A C19 H19B 108.3
N3 C18 C17 109.2(5)
N3 C18 H18A 109.8
C17 C18 H18A 109.8
N3 C18 H18B 109.8
C17 C18 H18B 109.8
H18A C18 H18B 108.3
N4 C17 C18 108.6(5)
N4 C17 H17A 110.0
C18 C17 H17A 110.0
N4 C17 H17B 110.0
C18 C17 H17B 110.0
H17A C17 H17B 108.4

loop_
_geom_bond_atom_site_label_1
_geom_bond_atom_site_label_2
_geom_bond_distance
Cu0A O1 1.939(3)
Cu0A O5 1.942(3)
Cu0A N2 1.974(4)
Cu0A N1 1.975(4)
Cu0A O9 2.350(4)
O5 C8 1.261(5)
O1 C1 1.272(5)
N2 C13 1.330(6)
N2 C9 1.340(6)
O3 C7 1.241(7)
O6 C8 1.235(5)
N1 C6 1.343(6)
N1 C2 1.351(6)
O4 C7 1.235(6)
O2 C1 1.239(6)
O7 C14 1.279(6)
O9 H9OB 0.941(15)
O9 H9OA 0.952(15)
O8 C14 1.211(6)
O10 H10D 1.00(8)
O10 H10C 0.91(9)
O11 H11C 0.95(2)
O11 H11D 0.95(2)
N3 C15 1.467(6)
N3 C18 1.474(7)
N3 C19 1.483(8)
N3 H3N 0.96(2)
O12 H12C 0.961(15)
O12 H12D 0.961(19)
O14 H14C 0.95(2)
O14 H14D 0.95(2)
C2 C3 1.382(7)
C2 C1 1.512(7)
N4 C17 1.479(7)
N4 C20 1.486(8)
N4 C16 1.491(7)
N4 H4N 0.99(6)
C12 C13 1.389(6)
C12 C11 1.404(6)
C12 C14 1.494(7)
C6 C5 1.397(7)
C6 H6 0.9300
C9 C10 1.368(6)
C9 C8 1.537(6)
C5 C4 1.396(7)
C5 C7 1.517(7)
O13 H13C 0.96(2)
O13 H13D 0.96(2)
C13 H13 0.9300
C10 C11 1.392(7)
C10 H10 0.9300
C16 C15 1.518(7)
C16 H16A 0.9700
C16 H16B 0.9700
C3 C4 1.362(7)
C3 H3 0.9300
C4 H4 0.9300
C15 H15A 0.9700
C15 H15B 0.9700
C11 H11 0.9300
C20 C19 1.505(8)
C20 H20A 0.9700
C20 H20B 0.9700
C19 H19A 0.9700
C19 H19B 0.9700
C18 C17 1.524(7)
C18 H18A 0.9700
C18 H18B 0.9700
C17 H17A 0.9700
C17 H17B 0.9700

loop_
_geom_torsion_atom_site_label_1
_geom_torsion_atom_site_label_2
_geom_torsion_atom_site_label_3
_geom_torsion_atom_site_label_4
_geom_torsion
O1 Cu0A O5 C8 -64.8(12)
N2 Cu0A O5 C8 -0.7(3)
N1 Cu0A O5 C8 -172.2(3)
O9 Cu0A O5 C8 91.4(3)
O5 Cu0A O1 C1 -115.0(10)
N2 Cu0A O1 C1 -178.5(4)
N1 Cu0A O1 C1 -6.6(4)
O9 Cu0A O1 C1 88.8(4)
O1 Cu0A N2 C13 -6.3(4)
O5 Cu0A N2 C13 -179.7(4)
N1 Cu0A N2 C13 -76.3(11)
O9 Cu0A N2 C13 87.9(4)
O1 Cu0A N2 C9 174.9(3)
O5 Cu0A N2 C9 1.4(3)
N1 Cu0A N2 C9 104.9(10)
O9 Cu0A N2 C9 -91.0(3)
O1 Cu0A N1 C6 -177.0(5)
O5 Cu0A N1 C6 -3.9(5)
N2 Cu0A N1 C6 -106.2(10)
O9 Cu0A N1 C6 89.7(4)
O1 Cu0A N1 C2 5.0(3)
O5 Cu0A N1 C2 178.0(3)
N2 Cu0A N1 C2 75.8(10)
O9 Cu0A N1 C2 -88.3(3)
C6 N1 C2 C3 -1.3(7)
Cu0A N1 C2 C3 177.0(4)
C6 N1 C2 C1 178.8(4)
Cu0A N1 C2 C1 -2.9(5)
C2 N1 C6 C5 0.3(7)
Cu0A N1 C6 C5 -177.6(4)
C13 N2 C9 C10 -0.3(7)
Cu0A N2 C9 C10 178.7(4)
C13 N2 C9 C8 179.2(4)
Cu0A N2 C9 C8 -1.8(5)
N1 C6 C5 C4 0.3(7)
N1 C6 C5 C7 -176.6(5)
Cu0A O1 C1 O2 -173.7(4)
Cu0A O1 C1 C2 6.7(6)
N1 C2 C1 O2 178.0(5)
C3 C2 C1 O2 -1.9(8)
N1 C2 C1 O1 -2.4(7)
C3 C2 C1 O1 177.7(5)
C13 C12 C14 O8 179.2(5)
C11 C12 C14 O8 -0.6(8)
C13 C12 C14 O7 0.0(7)
C11 C12 C14 O7 -179.9(5)
C9 N2 C13 C12 0.3(7)
Cu0A N2 C13 C12 -178.5(4)
C11 C12 C13 N2 0.1(7)
C14 C12 C13 N2 -179.7(5)
Cu0A O5 C8 O6 -179.2(4)
Cu0A O5 C8 C9 -0.1(5)
N2 C9 C8 O6 -179.6(4)
C10 C9 C8 O6 -0.1(7)
N2 C9 C8 O5 1.3(6)
C10 C9 C8 O5 -179.2(4)
N2 C9 C10 C11 -0.1(7)
C8 C9 C10 C11 -179.5(5)
C17 N4 C16 C15 -58.3(7)
C20 N4 C16 C15 62.0(7)
N1 C2 C3 C4 1.7(8)
C1 C2 C3 C4 -178.5(5)
C2 C3 C4 C5 -1.0(8)
C6 C5 C4 C3 0.1(8)
C7 C5 C4 C3 176.9(5)
C18 N3 C15 C16 63.0(7)
C19 N3 C15 C16 -58.2(7)
N4 C16 C15 N3 -3.3(8)
C9 C10 C11 C12 0.5(7)
C13 C12 C11 C10 -0.5(7)
C14 C12 C11 C10 179.4(5)
C17 N4 C20 C19 62.8(6)
C16 N4 C20 C19 -58.3(6)
C4 C5 C7 O4 4.1(8)
C6 C5 C7 O4 -179.2(5)
C4 C5 C7 O3 -175.3(5)
C6 C5 C7 O3 1.4(8)
C15 N3 C19 C20 62.2(6)
C18 N3 C19 C20 -59.1(6)
N4 C20 C19 N3 -2.7(7)
C15 N3 C18 C17 -60.4(7)
C19 N3 C18 C17 61.5(7)
C20 N4 C17 C18 -60.1(6)
C16 N4 C17 C18 60.8(7)
N3 C18 C17 N4 -1.5(7)
